data_4076558
loop_
_publ_author_name
'Voss, Tanja'
'Mahdi, Tayseer'
'Otten, Edwin'
'Fr\"ohlich, Roland'
'Kehr, Gerald'
'Stephan, Douglas W.'
'Erker, Gerhard'

_publ_section_title
;
 Frustrated Lewis Pair Behavior of Intermolecular Amine/B(C6F5)3Pairs
;
_journal_issue 6
_journal_name_full Organometallics
_journal_page_first 2367
_journal_paper_doi 10.1021/om300017u
_journal_volume 31
_journal_year 2012
_chemical_formula_sum 'C35.5 H25 B F15 N'
_chemical_formula_weight 761.38
_chemical_name_systematic
; 
 ? 
;
_space_group_IT_number 2
_symmetry_cell_setting triclinic
_symmetry_space_group_name_Hall '-P 1'
_symmetry_space_group_name_H-M 'P -1'
_atom_sites_solution_hydrogens geom
_atom_sites_solution_primary direct
_atom_sites_solution_secondary difmap
_audit_creation_method SHELXL-97
_cell_angle_alpha 97.316(3)
_cell_angle_beta 107.850(5)
_cell_angle_gamma 109.846(3)
_cell_formula_units_Z 2
_cell_length_a 10.3487(3)
_cell_length_b 13.2156(8)
_cell_length_c 13.9427(7)
_cell_measurement_reflns_used 5248
_cell_measurement_temperature 223(2)
_cell_measurement_theta_max 68.25
_cell_measurement_theta_min 0.88
_cell_volume 1649.26(16)
_computing_cell_refinement 'Collect (Nonius B.V., 1998)'
_computing_data_collection 'Collect (Nonius B.V., 1998)'
_computing_data_reduction 'Denzo-SMN (Otwinowski & Minor, 1997)'
_computing_molecular_graphics 'XP (BrukerAXS, 2000)'
_computing_publication_material 'SHELXL-97 (Sheldrick, 1997)'
_computing_structure_refinement 'SHELXL-97 (Sheldrick, 1997)'
_computing_structure_solution 'SHELXS-97 (Sheldrick, 1990)'
_diffrn_ambient_temperature 223(2)
_diffrn_measured_fraction_theta_full 0.968
_diffrn_measured_fraction_theta_max 0.968
_diffrn_measurement_device_type 'Nonius KappaCCD APEXII'
_diffrn_measurement_method '\w and \f scans'
_diffrn_radiation_monochromator graphite
_diffrn_radiation_source 'fine-focus sealed tube'
_diffrn_radiation_type CuK\a
_diffrn_radiation_wavelength 1.54178
_diffrn_reflns_av_R_equivalents 0.042
_diffrn_reflns_av_sigmaI/netI 0.0255
_diffrn_reflns_limit_h_max 12
_diffrn_reflns_limit_h_min -11
_diffrn_reflns_limit_k_max 14
_diffrn_reflns_limit_k_min -15
_diffrn_reflns_limit_l_max 15
_diffrn_reflns_limit_l_min -16
_diffrn_reflns_number 21550
_diffrn_reflns_theta_full 67.03
_diffrn_reflns_theta_max 67.03
_diffrn_reflns_theta_min 4.35
_exptl_absorpt_coefficient_mu 1.321
_exptl_absorpt_correction_T_max 0.8265
_exptl_absorpt_correction_T_min 0.6550
_exptl_absorpt_correction_type multi-scan
_exptl_absorpt_process_details 'Denzo (Otwinowski, Borek, Majewski & Minor, 2003)'
_exptl_crystal_colour colorless
_exptl_crystal_density_diffrn 1.533
_exptl_crystal_density_method 'not measured'
_exptl_crystal_description block
_exptl_crystal_F_000 770
_exptl_crystal_size_max 0.35
_exptl_crystal_size_mid 0.16
_exptl_crystal_size_min 0.15
_refine_diff_density_max 1.126
_refine_diff_density_min -0.485
_refine_diff_density_rms 0.057
_refine_ls_extinction_method none
_refine_ls_goodness_of_fit_ref 1.045
_refine_ls_hydrogen_treatment constr
_refine_ls_matrix_type full
_refine_ls_number_parameters 471
_refine_ls_number_reflns 5717
_refine_ls_number_restraints 7
_refine_ls_restrained_S_all 1.064
_refine_ls_R_factor_all 0.0645
_refine_ls_R_factor_gt 0.0577
_refine_ls_shift/su_max 0.000
_refine_ls_shift/su_mean 0.000
_refine_ls_structure_factor_coef Fsqd
_refine_ls_weighting_details 'calc w=1/[\s^2^(Fo^2^)+(0.0999P)^2^+1.0759P] where P=(Fo^2^+2Fc^2^)/3'
_refine_ls_weighting_scheme calc
_refine_ls_wR_factor_gt 0.1680
_refine_ls_wR_factor_ref 0.1752
_reflns_number_gt 4943
_reflns_number_total 5717
_reflns_threshold_expression >2sigma(I)
_cod_data_source_file om300017u_si_003.cif
_cod_data_source_block erk5646
_cod_original_cell_volume 1649.26(14)
_cod_original_sg_symbol_H-M P-1
_cod_original_formula_sum 'C35.50 H25 B F15 N'
_cod_database_code 4076558

loop_
_symmetry_equiv_pos_as_xyz
'x, y, z'
'-x, -y, -z'

loop_
_atom_site_label
_atom_site_type_symbol
_atom_site_fract_x
_atom_site_fract_y
_atom_site_fract_z
_atom_site_U_iso_or_equiv
_atom_site_adp_type
_atom_site_occupancy
_atom_site_symmetry_multiplicity
_atom_site_calc_flag
_atom_site_refinement_flags
_atom_site_disorder_assembly
_atom_site_disorder_group
B1 B 0.4910(3) 0.8063(2) 0.2563(2) 0.0364(6) Uani 1 1 d . . .
N1 N 0.0871(2) 0.75674(18) 0.27132(19) 0.0465(5) Uani 1 1 d . . .
C1 C 0.1684(3) 0.4237(2) 0.1646(3) 0.0635(8) Uani 1 1 d . . .
H1A H 0.1284 0.4045 0.0890 0.095 Uiso 1 1 calc R . .
H1B H 0.0997 0.3740 0.1889 0.095 Uiso 1 1 calc R . .
H1C H 0.2625 0.4166 0.1892 0.095 Uiso 1 1 calc R . .
C2 C 0.1906(3) 0.5385(2) 0.2049(2) 0.0461(6) Uani 1 1 d . . .
C3 C 0.2097(2) 0.6329(2) 0.2352(2) 0.0414(6) Uani 1 1 d . . .
C4 C 0.2297(2) 0.7464(2) 0.26533(19) 0.0383(5) Uani 1 1 d . . .
C5 C 0.3526(3) 0.8329(2) 0.27526(19) 0.0374(5) Uani 1 1 d . . .
C6 C 0.3771(3) 0.9537(2) 0.3058(2) 0.0478(6) Uani 1 1 d . . .
H6A H 0.3514 0.9798 0.2435 0.072 Uiso 1 1 calc R . .
H6B H 0.4805 0.9977 0.3495 0.072 Uiso 1 1 calc R . .
H6C H 0.3154 0.9611 0.3440 0.072 Uiso 1 1 calc R . .
C7 C 0.0363(3) 0.8191(3) 0.1944(3) 0.0641(8) Uani 1 1 d . . .
H7A H 0.0342 0.7873 0.1270 0.096 Uiso 1 1 calc R . .
H7B H 0.1043 0.8969 0.2189 0.096 Uiso 1 1 calc R . .
H7C H -0.0622 0.8131 0.1878 0.096 Uiso 1 1 calc R . .
C8 C -0.0387(3) 0.6436(2) 0.2386(3) 0.0589(8) Uani 1 1 d . . .
H8A H -0.1265 0.6523 0.2424 0.088 Uiso 1 1 calc R . .
H8B H -0.0114 0.5990 0.2848 0.088 Uiso 1 1 calc R . .
H8C H -0.0590 0.6069 0.1676 0.088 Uiso 1 1 calc R . .
C9 C 0.1053(3) 0.8164(3) 0.3798(3) 0.0573(7) Uani 1 1 d . . .
H9A H 0.1882 0.8894 0.4027 0.069 Uiso 1 1 calc R . .
H9B H 0.0156 0.8291 0.3738 0.069 Uiso 1 1 calc R . .
C11 C 0.1326(3) 0.7556(2) 0.4618(2) 0.0523(7) Uani 1 1 d . . .
C12 C 0.2752(3) 0.7663(3) 0.5183(3) 0.0616(8) Uani 1 1 d . . .
H12 H 0.3551 0.8102 0.5027 0.074 Uiso 1 1 calc R . .
C13 C 0.3007(5) 0.7133(4) 0.5967(3) 0.0773(10) Uani 1 1 d . . .
H13 H 0.3975 0.7206 0.6335 0.093 Uiso 1 1 calc R . .
C14 C 0.1856(5) 0.6499(3) 0.6214(3) 0.0823(11) Uani 1 1 d . . .
H14 H 0.2037 0.6142 0.6751 0.099 Uiso 1 1 calc R . .
C15 C 0.0444(5) 0.6390(4) 0.5675(3) 0.0855(12) Uani 1 1 d . . .
H15 H -0.0342 0.5959 0.5847 0.103 Uiso 1 1 calc R . .
C16 C 0.0166(4) 0.6907(3) 0.4883(3) 0.0732(10) Uani 1 1 d . . .
H16 H -0.0808 0.6823 0.4518 0.088 Uiso 1 1 calc R . .
C21 C 0.6279(3) 0.9232(2) 0.2623(2) 0.0396(5) Uani 1 1 d . . .
C22 C 0.5996(3) 0.9842(2) 0.1905(2) 0.0469(6) Uani 1 1 d . . .
F22 F 0.45950(18) 0.95261(13) 0.12140(13) 0.0569(4) Uani 1 1 d . . .
C23 C 0.7049(4) 1.0767(2) 0.1816(2) 0.0591(8) Uani 1 1 d . . .
F23 F 0.6659(3) 1.13112(16) 0.11044(17) 0.0840(6) Uani 1 1 d . . .
C24 C 0.8505(4) 1.1113(3) 0.2459(3) 0.0647(8) Uani 1 1 d . . .
F24 F 0.9560(3) 1.19936(18) 0.2377(2) 0.0964(8) Uani 1 1 d . . .
C25 C 0.8867(3) 1.0537(3) 0.3172(3) 0.0616(8) Uani 1 1 d . . .
F25 F 1.0284(2) 1.0850(2) 0.37982(19) 0.0925(7) Uani 1 1 d . . .
C26 C 0.7773(3) 0.9626(2) 0.3244(2) 0.0477(6) Uani 1 1 d . . .
F26 F 0.82807(16) 0.91085(15) 0.39511(14) 0.0615(5) Uani 1 1 d . . .
C31 C 0.5479(2) 0.7469(2) 0.3491(2) 0.0384(5) Uani 1 1 d . . .
C32 C 0.5500(3) 0.6418(2) 0.3386(2) 0.0431(6) Uani 1 1 d . . .
F32 F 0.50158(17) 0.57180(12) 0.24355(13) 0.0526(4) Uani 1 1 d . . .
C33 C 0.6001(3) 0.5996(2) 0.4220(3) 0.0537(7) Uani 1 1 d . . .
F33 F 0.6019(2) 0.49764(16) 0.40420(18) 0.0750(6) Uani 1 1 d . . .
C34 C 0.6484(3) 0.6619(3) 0.5220(2) 0.0555(7) Uani 1 1 d . . .
F34 F 0.6980(2) 0.6217(2) 0.60315(17) 0.0809(6) Uani 1 1 d . . .
C35 C 0.6450(3) 0.7653(3) 0.5376(2) 0.0503(6) Uani 1 1 d . . .
F35 F 0.6897(2) 0.82680(18) 0.63496(13) 0.0680(5) Uani 1 1 d . . .
C36 C 0.5972(3) 0.8045(2) 0.4523(2) 0.0430(6) Uani 1 1 d . . .
F36 F 0.60249(18) 0.90899(13) 0.47439(12) 0.0521(4) Uani 1 1 d . . .
C41 C 0.4470(2) 0.73180(18) 0.13726(19) 0.0371(5) Uani 1 1 d . . .
C42 C 0.5538(3) 0.7029(2) 0.1144(2) 0.0425(6) Uani 1 1 d . . .
F42 F 0.68754(15) 0.73134(14) 0.19235(13) 0.0516(4) Uani 1 1 d . . .
C43 C 0.5369(3) 0.6469(2) 0.0189(2) 0.0497(6) Uani 1 1 d . . .
F43 F 0.6475(2) 0.62120(16) 0.00616(15) 0.0679(5) Uani 1 1 d . . .
C44 C 0.4064(3) 0.6179(2) -0.0641(2) 0.0521(7) Uani 1 1 d . . .
F44 F 0.3853(2) 0.56280(17) -0.15924(15) 0.0762(6) Uani 1 1 d . . .
C45 C 0.2979(3) 0.6468(2) -0.0484(2) 0.0456(6) Uani 1 1 d . . .
F45 F 0.17096(18) 0.62099(14) -0.12969(13) 0.0599(4) Uani 1 1 d . . .
C46 C 0.3200(3) 0.7032(2) 0.0498(2) 0.0402(5) Uani 1 1 d . . .
F46 F 0.20779(15) 0.73192(13) 0.05374(12) 0.0488(4) Uani 1 1 d . . .
C101 C 0.3050(17) 1.1643(12) 0.1256(10) 0.157(2) Uiso 0.50 1 d PD A -1
H10A H 0.3760 1.2391 0.1364 0.235 Uiso 0.50 1 calc PR A -1
H10B H 0.3532 1.1256 0.1688 0.235 Uiso 0.50 1 calc PR A -1
H10C H 0.2236 1.1680 0.1443 0.235 Uiso 0.50 1 calc PR A -1
C102 C 0.2499(15) 1.1060(11) 0.0191(10) 0.157(2) Uiso 0.50 1 d PD A -1
H10D H 0.3310 1.0959 0.0027 0.188 Uiso 0.50 1 calc PR A -1
H10E H 0.2152 1.1513 -0.0244 0.188 Uiso 0.50 1 calc PR A -1
C103 C 0.1305(12) 0.9988(11) -0.0069(12) 0.157(2) Uiso 0.50 1 d PD A -1
H10F H 0.1658 0.9511 0.0330 0.188 Uiso 0.50 1 calc PR A -1
H10G H 0.0960 0.9630 -0.0813 0.188 Uiso 0.50 1 calc PR A -1
C104 C 0.0048(14) 1.0118(16) 0.0178(16) 0.157(2) Uiso 0.50 1 d PD A -1
H10H H -0.0036 1.0811 0.0052 0.188 Uiso 0.50 1 calc PR A -1
H10I H 0.0190 1.0125 0.0907 0.188 Uiso 0.50 1 calc PR A -1
C105 C -0.1345(13) 0.9091(12) -0.0571(12) 0.157(2) Uiso 0.50 1 d PD A -1
H10J H -0.2224 0.9233 -0.0635 0.235 Uiso 0.50 1 calc PR A -1
H10K H -0.1402 0.8446 -0.0296 0.235 Uiso 0.50 1 calc PR A -1
H10L H -0.1282 0.8950 -0.1252 0.235 Uiso 0.50 1 calc PR A -1

loop_
_atom_site_aniso_label
_atom_site_aniso_U_11
_atom_site_aniso_U_22
_atom_site_aniso_U_33
_atom_site_aniso_U_23
_atom_site_aniso_U_13
_atom_site_aniso_U_12
B1 0.0257(12) 0.0337(13) 0.0472(15) 0.0065(11) 0.0125(11) 0.0112(10)
N1 0.0319(11) 0.0477(12) 0.0638(14) 0.0126(10) 0.0193(10) 0.0199(9)
C1 0.0524(17) 0.0396(15) 0.094(2) 0.0090(15) 0.0272(16) 0.0168(13)
C2 0.0340(13) 0.0412(14) 0.0642(16) 0.0137(12) 0.0199(12) 0.0149(10)
C3 0.0275(11) 0.0401(14) 0.0547(15) 0.0105(11) 0.0150(10) 0.0124(10)
C4 0.0293(11) 0.0408(13) 0.0486(13) 0.0094(10) 0.0156(10) 0.0183(10)
C5 0.0322(12) 0.0372(12) 0.0426(12) 0.0070(10) 0.0121(10) 0.0163(10)
C6 0.0413(14) 0.0379(13) 0.0645(17) 0.0058(12) 0.0210(12) 0.0179(11)
C7 0.0444(16) 0.078(2) 0.087(2) 0.0362(18) 0.0250(15) 0.0378(16)
C8 0.0313(13) 0.0550(17) 0.088(2) 0.0115(15) 0.0248(14) 0.0148(12)
C9 0.0551(17) 0.0535(16) 0.082(2) 0.0145(15) 0.0403(16) 0.0309(14)
C11 0.0464(15) 0.0480(15) 0.0688(18) 0.0077(13) 0.0326(14) 0.0191(12)
C12 0.0501(17) 0.0655(19) 0.071(2) 0.0105(16) 0.0300(15) 0.0211(15)
C13 0.072(2) 0.098(3) 0.070(2) 0.020(2) 0.0268(18) 0.044(2)
C14 0.103(3) 0.078(2) 0.074(2) 0.0236(19) 0.040(2) 0.039(2)
C15 0.084(3) 0.081(3) 0.088(3) 0.026(2) 0.050(2) 0.012(2)
C16 0.0523(18) 0.084(2) 0.083(2) 0.0200(19) 0.0362(17) 0.0178(17)
C21 0.0334(12) 0.0365(12) 0.0471(13) 0.0072(10) 0.0159(10) 0.0125(10)
C22 0.0415(14) 0.0412(13) 0.0511(15) 0.0082(11) 0.0149(12) 0.0120(11)
F22 0.0527(9) 0.0508(9) 0.0569(9) 0.0162(7) 0.0083(7) 0.0190(7)
C23 0.069(2) 0.0433(15) 0.0594(17) 0.0168(13) 0.0260(15) 0.0137(14)
F23 0.0990(16) 0.0600(11) 0.0833(14) 0.0387(10) 0.0298(12) 0.0173(11)
C24 0.0554(18) 0.0480(16) 0.077(2) 0.0150(15) 0.0315(16) -0.0006(14)
F24 0.0787(14) 0.0715(13) 0.1141(18) 0.0314(12) 0.0468(13) -0.0111(11)
C25 0.0346(14) 0.0613(18) 0.0708(19) 0.0115(15) 0.0171(13) 0.0026(13)
F25 0.0314(9) 0.1005(16) 0.1099(17) 0.0300(13) 0.0140(10) -0.0050(9)
C26 0.0339(13) 0.0486(14) 0.0528(15) 0.0105(12) 0.0152(11) 0.0094(11)
F26 0.0312(8) 0.0728(11) 0.0722(11) 0.0293(9) 0.0107(7) 0.0150(7)
C31 0.0252(11) 0.0393(12) 0.0515(14) 0.0114(11) 0.0158(10) 0.0128(9)
C32 0.0320(12) 0.0413(13) 0.0580(15) 0.0112(11) 0.0183(11) 0.0164(10)
F32 0.0510(9) 0.0406(8) 0.0712(10) 0.0108(7) 0.0258(8) 0.0229(7)
C33 0.0417(14) 0.0487(15) 0.085(2) 0.0323(15) 0.0283(14) 0.0254(12)
F33 0.0798(13) 0.0611(11) 0.1097(16) 0.0417(11) 0.0422(12) 0.0451(10)
C34 0.0423(15) 0.0723(19) 0.0622(18) 0.0365(16) 0.0211(13) 0.0270(14)
F34 0.0749(13) 0.1049(16) 0.0848(13) 0.0594(12) 0.0302(11) 0.0488(12)
C35 0.0348(13) 0.0642(17) 0.0523(16) 0.0176(13) 0.0174(11) 0.0182(12)
F35 0.0595(10) 0.0938(14) 0.0476(9) 0.0188(9) 0.0162(8) 0.0304(10)
C36 0.0312(12) 0.0467(14) 0.0516(14) 0.0129(11) 0.0172(11) 0.0149(10)
F36 0.0558(9) 0.0464(8) 0.0510(9) 0.0050(7) 0.0178(7) 0.0215(7)
C41 0.0303(12) 0.0310(11) 0.0484(13) 0.0068(10) 0.0154(10) 0.0113(9)
C42 0.0344(12) 0.0412(13) 0.0536(15) 0.0108(11) 0.0184(11) 0.0158(10)
F42 0.0321(7) 0.0624(9) 0.0634(9) 0.0128(7) 0.0183(7) 0.0236(7)
C43 0.0487(15) 0.0471(14) 0.0654(17) 0.0127(13) 0.0314(14) 0.0251(12)
F43 0.0695(11) 0.0787(12) 0.0829(12) 0.0180(10) 0.0457(10) 0.0474(10)
C44 0.0653(18) 0.0439(14) 0.0510(15) 0.0045(12) 0.0285(14) 0.0234(13)
F44 0.0917(14) 0.0808(13) 0.0585(11) -0.0040(9) 0.0311(10) 0.0425(11)
C45 0.0430(14) 0.0390(13) 0.0459(14) 0.0057(11) 0.0113(11) 0.0126(11)
F45 0.0505(9) 0.0615(10) 0.0485(9) -0.0006(7) 0.0057(7) 0.0166(8)
C46 0.0329(12) 0.0350(12) 0.0533(14) 0.0089(10) 0.0173(11) 0.0142(10)
F46 0.0341(7) 0.0590(9) 0.0516(8) 0.0067(7) 0.0116(6) 0.0235(7)

loop_
_atom_type_symbol
_atom_type_description
_atom_type_scat_dispersion_real
_atom_type_scat_dispersion_imag
_atom_type_scat_source
C C 0.0181 0.0091 'International Tables Vol C Tables 4.2.6.8 and 6.1.1.4'
H H 0.0000 0.0000 'International Tables Vol C Tables 4.2.6.8 and 6.1.1.4'
B B 0.0090 0.0039 'International Tables Vol C Tables 4.2.6.8 and 6.1.1.4'
N N 0.0311 0.0180 'International Tables Vol C Tables 4.2.6.8 and 6.1.1.4'
F F 0.0727 0.0534 'International Tables Vol C Tables 4.2.6.8 and 6.1.1.4'

loop_
_geom_angle_atom_site_label_1
_geom_angle_atom_site_label_2
_geom_angle_atom_site_label_3
_geom_angle
C31 B1 C41 113.41(19)
C31 B1 C5 105.49(19)
C41 B1 C5 114.32(19)
C31 B1 C21 111.64(19)
C41 B1 C21 100.85(19)
C5 B1 C21 111.31(19)
C7 N1 C8 105.8(2)
C7 N1 C9 108.3(2)
C8 N1 C9 107.7(2)
C7 N1 C4 109.3(2)
C8 N1 C4 111.00(19)
C9 N1 C4 114.4(2)
C2 C1 H1A 109.5
C2 C1 H1B 109.5
H1A C1 H1B 109.5
C2 C1 H1C 109.5
H1A C1 H1C 109.5
H1B C1 H1C 109.5
C3 C2 C1 178.0(3)
C2 C3 C4 176.6(3)
C5 C4 C3 123.0(2)
C5 C4 N1 124.4(2)
C3 C4 N1 112.17(19)
C4 C5 C6 124.6(2)
C4 C5 B1 118.3(2)
C6 C5 B1 117.1(2)
C5 C6 H6A 109.5
C5 C6 H6B 109.5
H6A C6 H6B 109.5
C5 C6 H6C 109.5
H6A C6 H6C 109.5
H6B C6 H6C 109.5
N1 C7 H7A 109.5
N1 C7 H7B 109.5
H7A C7 H7B 109.5
N1 C7 H7C 109.5
H7A C7 H7C 109.5
H7B C7 H7C 109.5
N1 C8 H8A 109.5
N1 C8 H8B 109.5
H8A C8 H8B 109.5
N1 C8 H8C 109.5
H8A C8 H8C 109.5
H8B C8 H8C 109.5
C11 C9 N1 115.0(2)
C11 C9 H9A 108.5
N1 C9 H9A 108.5
C11 C9 H9B 108.5
N1 C9 H9B 108.5
H9A C9 H9B 107.5
C12 C11 C16 117.8(3)
C12 C11 C9 121.0(3)
C16 C11 C9 121.1(3)
C13 C12 C11 120.8(3)
C13 C12 H12 119.6
C11 C12 H12 119.6
C14 C13 C12 120.5(4)
C14 C13 H13 119.8
C12 C13 H13 119.8
C15 C14 C13 119.8(4)
C15 C14 H14 120.1
C13 C14 H14 120.1
C14 C15 C16 120.6(4)
C14 C15 H15 119.7
C16 C15 H15 119.7
C15 C16 C11 120.5(4)
C15 C16 H16 119.7
C11 C16 H16 119.7
C22 C21 C26 112.6(2)
C22 C21 B1 119.4(2)
C26 C21 B1 127.5(2)
F22 C22 C23 115.4(3)
F22 C22 C21 119.4(2)
C23 C22 C21 125.2(3)
F23 C23 C24 120.4(3)
F23 C23 C22 120.6(3)
C24 C23 C22 119.0(3)
F24 C24 C25 120.6(3)
F24 C24 C23 120.5(3)
C25 C24 C23 118.9(3)
F25 C25 C24 120.0(3)
F25 C25 C26 119.9(3)
C24 C25 C26 120.1(3)
F26 C26 C25 114.3(2)
F26 C26 C21 121.5(2)
C25 C26 C21 124.2(3)
C36 C31 C32 112.7(2)
C36 C31 B1 118.8(2)
C32 C31 B1 128.5(2)
F32 C32 C33 114.8(2)
F32 C32 C31 121.3(2)
C33 C32 C31 123.9(3)
F33 C33 C34 120.2(3)
F33 C33 C32 119.8(3)
C34 C33 C32 120.0(3)
F34 C34 C33 120.2(3)
F34 C34 C35 120.9(3)
C33 C34 C35 118.9(3)
F35 C35 C34 119.8(3)
F35 C35 C36 121.2(3)
C34 C35 C36 119.0(3)
F36 C36 C35 115.4(2)
F36 C36 C31 119.1(2)
C35 C36 C31 125.4(3)
C46 C41 C42 112.5(2)
C46 C41 B1 128.4(2)
C42 C41 B1 118.7(2)
F42 C42 C43 115.7(2)
F42 C42 C41 118.7(2)
C43 C42 C41 125.5(2)
F43 C43 C42 120.4(3)
F43 C43 C44 120.5(2)
C42 C43 C44 119.1(2)
F44 C44 C45 120.3(3)
F44 C44 C43 120.9(3)
C45 C44 C43 118.8(2)
F45 C45 C44 119.2(2)
F45 C45 C46 120.7(2)
C44 C45 C46 120.1(2)
F46 C46 C45 114.3(2)
F46 C46 C41 121.7(2)
C45 C46 C41 124.0(2)
C102 C101 H10A 109.5
C102 C101 H10B 109.5
H10A C101 H10B 109.5
C102 C101 H10C 109.5
H10A C101 H10C 109.5
H10B C101 H10C 109.5
C101 C102 C103 113.2(11)
C101 C102 H10D 108.9
C103 C102 H10D 108.9
C101 C102 H10E 108.9
C103 C102 H10E 108.9
H10D C102 H10E 107.7
C102 C103 C104 110.1(10)
C102 C103 H10F 109.6
C104 C103 H10F 109.6
C102 C103 H10G 109.6
C104 C103 H10G 109.6
H10F C103 H10G 108.2
C103 C104 C105 104.6(9)
C103 C104 H10H 110.8
C105 C104 H10H 110.8
C103 C104 H10I 110.8
C105 C104 H10I 110.8
H10H C104 H10I 108.9
C104 C105 H10J 109.5
C104 C105 H10K 109.5
H10J C105 H10K 109.5
C104 C105 H10L 109.5
H10J C105 H10L 109.5
H10K C105 H10L 109.5

loop_
_geom_bond_atom_site_label_1
_geom_bond_atom_site_label_2
_geom_bond_distance
B1 C31 1.657(4)
B1 C41 1.658(4)
B1 C5 1.672(3)
B1 C21 1.676(3)
N1 C7 1.509(4)
N1 C8 1.509(4)
N1 C9 1.538(4)
N1 C4 1.554(3)
C1 C2 1.461(4)
C1 H1A 0.9700
C1 H1B 0.9700
C1 H1C 0.9700
C2 C3 1.193(4)
C3 C4 1.430(3)
C4 C5 1.345(3)
C5 C6 1.510(3)
C6 H6A 0.9700
C6 H6B 0.9700
C6 H6C 0.9700
C7 H7A 0.9700
C7 H7B 0.9700
C7 H7C 0.9700
C8 H8A 0.9700
C8 H8B 0.9700
C8 H8C 0.9700
C9 C11 1.490(5)
C9 H9A 0.9800
C9 H9B 0.9800
C11 C12 1.391(4)
C11 C16 1.403(4)
C12 C13 1.377(5)
C12 H12 0.9400
C13 C14 1.373(6)
C13 H13 0.9400
C14 C15 1.370(6)
C14 H14 0.9400
C15 C16 1.377(6)
C15 H15 0.9400
C16 H16 0.9400
C21 C22 1.387(4)
C21 C26 1.389(4)
C22 F22 1.355(3)
C22 C23 1.384(4)
C23 F23 1.341(4)
C23 C24 1.372(5)
C24 F24 1.344(3)
C24 C25 1.366(5)
C25 F25 1.340(4)
C25 C26 1.384(4)
C26 F26 1.347(3)
C31 C36 1.385(4)
C31 C32 1.387(3)
C32 F32 1.352(3)
C32 C33 1.386(4)
C33 F33 1.346(3)
C33 C34 1.369(5)
C34 F34 1.345(3)
C34 C35 1.370(4)
C35 F35 1.340(3)
C35 C36 1.378(4)
C36 F36 1.354(3)
C41 C46 1.386(4)
C41 C42 1.394(3)
C42 F42 1.363(3)
C42 C43 1.367(4)
C43 F43 1.353(3)
C43 C44 1.373(4)
C44 F44 1.344(3)
C44 C45 1.370(4)
C45 F45 1.345(3)
C45 C46 1.384(4)
C46 F46 1.352(3)
C101 C102 1.419(9)
C101 H10A 0.9700
C101 H10B 0.9700
C101 H10C 0.9700
C102 C103 1.440(9)
C102 H10D 0.9800
C102 H10E 0.9800
C103 C104 1.500(10)
C103 H10F 0.9800
C103 H10G 0.9800
C104 C105 1.549(10)
C104 H10H 0.9800
C104 H10I 0.9800
C105 H10J 0.9700
C105 H10K 0.9700
C105 H10L 0.9700

loop_
_geom_torsion_atom_site_label_1
_geom_torsion_atom_site_label_2
_geom_torsion_atom_site_label_3
_geom_torsion_atom_site_label_4
_geom_torsion
C1 C2 C3 C4 29(11)
C2 C3 C4 C5 -83(4)
C2 C3 C4 N1 90(4)
C7 N1 C4 C5 53.8(3)
C8 N1 C4 C5 170.1(3)
C9 N1 C4 C5 -67.8(3)
C7 N1 C4 C3 -119.0(3)
C8 N1 C4 C3 -2.7(3)
C9 N1 C4 C3 119.4(2)
C3 C4 C5 C6 179.4(2)
N1 C4 C5 C6 7.3(4)
C3 C4 C5 B1 -2.6(4)
N1 C4 C5 B1 -174.6(2)
C31 B1 C5 C4 -63.4(3)
C41 B1 C5 C4 61.9(3)
C21 B1 C5 C4 175.3(2)
C31 B1 C5 C6 114.7(2)
C41 B1 C5 C6 -120.0(2)
C21 B1 C5 C6 -6.5(3)
C7 N1 C9 C11 171.0(2)
C8 N1 C9 C11 57.1(3)
C4 N1 C9 C11 -66.8(3)
N1 C9 C11 C12 85.7(3)
N1 C9 C11 C16 -97.7(3)
C16 C11 C12 C13 0.9(5)
C9 C11 C12 C13 177.5(3)
C11 C12 C13 C14 -0.8(5)
C12 C13 C14 C15 0.2(6)
C13 C14 C15 C16 0.3(6)
C14 C15 C16 C11 -0.2(6)
C12 C11 C16 C15 -0.4(5)
C9 C11 C16 C15 -177.0(3)
C31 B1 C21 C22 -179.7(2)
C41 B1 C21 C22 59.6(3)
C5 B1 C21 C22 -62.1(3)
C31 B1 C21 C26 8.9(3)
C41 B1 C21 C26 -111.8(3)
C5 B1 C21 C26 126.5(3)
C26 C21 C22 F22 177.2(2)
B1 C21 C22 F22 4.6(4)
C26 C21 C22 C23 -1.9(4)
B1 C21 C22 C23 -174.5(3)
F22 C22 C23 F23 1.9(4)
C21 C22 C23 F23 -179.0(3)
F22 C22 C23 C24 -177.4(3)
C21 C22 C23 C24 1.8(5)
F23 C23 C24 F24 -0.7(5)
C22 C23 C24 F24 178.5(3)
F23 C23 C24 C25 -179.7(3)
C22 C23 C24 C25 -0.5(5)
F24 C24 C25 F25 0.0(5)
C23 C24 C25 F25 179.0(3)
F24 C24 C25 C26 -179.5(3)
C23 C24 C25 C26 -0.5(5)
F25 C25 C26 F26 -1.7(4)
C24 C25 C26 F26 177.8(3)
F25 C25 C26 C21 -179.3(3)
C24 C25 C26 C21 0.2(5)
C22 C21 C26 F26 -176.5(2)
B1 C21 C26 F26 -4.6(4)
C22 C21 C26 C25 0.9(4)
B1 C21 C26 C25 172.8(3)
C41 B1 C31 C36 175.8(2)
C5 B1 C31 C36 -58.4(3)
C21 B1 C31 C36 62.7(3)
C41 B1 C31 C32 -6.3(3)
C5 B1 C31 C32 119.6(2)
C21 B1 C31 C32 -119.4(3)
C36 C31 C32 F32 178.0(2)
B1 C31 C32 F32 -0.1(4)
C36 C31 C32 C33 -1.9(3)
B1 C31 C32 C33 -179.9(2)
F32 C32 C33 F33 2.0(3)
C31 C32 C33 F33 -178.1(2)
F32 C32 C33 C34 -178.4(2)
C31 C32 C33 C34 1.5(4)
F33 C33 C34 F34 0.1(4)
C32 C33 C34 F34 -179.6(2)
F33 C33 C34 C35 -179.9(2)
C32 C33 C34 C35 0.5(4)
F34 C34 C35 F35 -1.0(4)
C33 C34 C35 F35 179.0(2)
F34 C34 C35 C36 178.2(2)
C33 C34 C35 C36 -1.8(4)
F35 C35 C36 F36 1.6(3)
C34 C35 C36 F36 -177.6(2)
F35 C35 C36 C31 -179.4(2)
C34 C35 C36 C31 1.4(4)
C32 C31 C36 F36 179.3(2)
B1 C31 C36 F36 -2.4(3)
C32 C31 C36 C35 0.5(3)
B1 C31 C36 C35 178.7(2)
C31 B1 C41 C46 131.0(2)
C5 B1 C41 C46 10.0(4)
C21 B1 C41 C46 -109.5(3)
C31 B1 C41 C42 -57.4(3)
C5 B1 C41 C42 -178.4(2)
C21 B1 C41 C42 62.1(3)
C46 C41 C42 F42 176.6(2)
B1 C41 C42 F42 3.7(3)
C46 C41 C42 C43 -3.5(4)
B1 C41 C42 C43 -176.4(2)
F42 C42 C43 F43 1.2(4)
C41 C42 C43 F43 -178.6(2)
F42 C42 C43 C44 -178.4(2)
C41 C42 C43 C44 1.8(4)
F43 C43 C44 F44 0.5(4)
C42 C43 C44 F44 -179.9(3)
F43 C43 C44 C45 -179.1(3)
C42 C43 C44 C45 0.4(4)
F44 C44 C45 F45 -1.1(4)
C43 C44 C45 F45 178.5(2)
F44 C44 C45 C46 179.8(2)
C43 C44 C45 C46 -0.6(4)
F45 C45 C46 F46 -2.4(3)
C44 C45 C46 F46 176.7(2)
F45 C45 C46 C41 179.4(2)
C44 C45 C46 C41 -1.5(4)
C42 C41 C46 F46 -174.8(2)
B1 C41 C46 F46 -2.7(4)
C42 C41 C46 C45 3.3(4)
B1 C41 C46 C45 175.4(2)
C101 C102 C103 C104 58(2)
C102 C103 C104 C105 154.0(16)
